data_7204477
loop_
_publ_author_name
'Horacio Reyes'
'Blanca M. Mu\~noz'
'Norberto Farf\'an'
'Rosa Santillan'
'Susana Rojas-Lima'
'Pascal G. Lacroix'
'Keitaro Nakatani'

_publ_section_title
;
 Synthesis, crystal structures, and quadratic nonlinear optical
 properties in a series of push--pull boronate derivatives
;
_journal_issue 10
_journal_name_full 'J. Mater. Chem.'
_journal_page_first 2898
_journal_page_last 2903
_journal_paper_doi 10.1039/b205308j
_journal_volume 12
_journal_year 2002
_chemical_formula_sum 'C23 H22 B N3 O4'
_chemical_formula_weight 415.25
_chemical_name_systematic
;\
2-(phenyl)-(3'-nitrobenzo[d])-(4''-diethylaminobenzo[h])-1,3-dioxa-6-aza-2-\
boracyclonon-6-ene
;
_space_group_IT_number 14
_symmetry_cell_setting monoclinic
_symmetry_Int_Tables_number 14
_symmetry_space_group_name_Hall '-P 2ybc'
_symmetry_space_group_name_H-M 'P 1 21/c 1'
_atom_sites_solution_hydrogens geom
_atom_sites_solution_primary direct
_atom_sites_solution_secondary difmap
_audit_conform_dict_location ftp://ftp.iucr.org/pub/cif_core.dic
_audit_conform_dict_name cif_core.dic
_audit_conform_dict_version 2.2
_audit_creation_date 2002-07-05T10:52:05-00:00
_audit_creation_method 'WinGX routine CIF_UPDATE'
_cell_angle_alpha 90
_cell_angle_beta 90.7300(10)
_cell_angle_gamma 90
_cell_formula_units_Z 4
_cell_length_a 11.1674(4)
_cell_length_b 7.7630(3)
_cell_length_c 24.1683(9)
_cell_measurement_temperature 569(2)
_cell_volume 2095.04(14)
_computing_structure_refinement 'SHELXL-97 (Sheldrick, 1997)'
_diffrn_ambient_temperature 569(2)
_diffrn_measured_fraction_theta_full 1
_diffrn_measured_fraction_theta_max 1
_diffrn_radiation_monochromator graphite
_diffrn_radiation_type MoK\a
_diffrn_radiation_wavelength 0.71073
_diffrn_reflns_av_unetI/netI 0.0247
_diffrn_reflns_limit_h_max 13
_diffrn_reflns_limit_h_min -13
_diffrn_reflns_limit_k_max 9
_diffrn_reflns_limit_k_min -8
_diffrn_reflns_limit_l_max 29
_diffrn_reflns_limit_l_min -26
_diffrn_reflns_number 13417
_diffrn_reflns_theta_full 26.02
_diffrn_reflns_theta_max 26.02
_diffrn_reflns_theta_min 1.69
_exptl_absorpt_coefficient_mu 0.09
_exptl_absorpt_correction_type none
_exptl_crystal_colour Red
_exptl_crystal_density_diffrn 1.317
_exptl_crystal_density_method 'not measured'
_exptl_crystal_description prism
_exptl_crystal_F_000 872
_exptl_crystal_size_max 0.6
_exptl_crystal_size_mid 0.6
_exptl_crystal_size_min 0.4
_refine_diff_density_max 0.173
_refine_diff_density_min -0.206
_refine_diff_density_rms 0.05
_refine_ls_extinction_coef 0.066(3)
_refine_ls_extinction_expression Fc^*^=kFc[1+0.001xFc^2^\l^3^/sin(2\q)]^-1/4^
_refine_ls_extinction_method SHELXL
_refine_ls_goodness_of_fit_ref 1.051
_refine_ls_hydrogen_treatment mixed
_refine_ls_matrix_type full
_refine_ls_number_parameters 283
_refine_ls_number_reflns 4136
_refine_ls_number_restraints 0
_refine_ls_restrained_S_all 1.051
_refine_ls_R_factor_all 0.0613
_refine_ls_R_factor_gt 0.0441
_refine_ls_shift/su_max 0
_refine_ls_shift/su_mean 0
_refine_ls_structure_factor_coef Fsqd
_refine_ls_weighting_details
;
calc w=1/[\s^2^(Fo^2^)+(0.0733P)^2^+0.0594P] where 
P=(Fo^2^+2Fc^2^)/3
;
_refine_ls_weighting_scheme calc
_refine_ls_wR_factor_gt 0.1154
_refine_ls_wR_factor_ref 0.125
_reflns_number_gt 2982
_reflns_number_total 4136
_reflns_threshold_expression >2sigma(I)
_cod_data_source_file b205308j.txt
_cod_data_source_block 1
_cod_original_sg_symbol_Hall '-P 2yac'
_cod_original_sg_symbol_H-M 'P 21/c'
_cod_database_code 7204477
_cod_depositor_comments
;
 Replacing the "&#x00A5;" substring with the "'" symbol in the
 _chemical_name_systematic data items value.

 Antanas Vaitkus,
 2017-03-29
;

loop_
_symmetry_equiv_pos_as_xyz
'x, y, z'
'-x, y+1/2, -z+1/2'
'-x, -y, -z'
'x, -y-1/2, z-1/2'

loop_
_atom_site_label
_atom_site_type_symbol
_atom_site_fract_x
_atom_site_fract_y
_atom_site_fract_z
_atom_site_U_iso_or_equiv
_atom_site_adp_type
_atom_site_occupancy
_atom_site_symmetry_multiplicity
_atom_site_calc_flag
_atom_site_refinement_flags
_atom_site_disorder_assembly
_atom_site_disorder_group
B1 B 0.20168(14) 0.9605(2) 0.20132(7) 0.0447(4) Uani 1 1 d . . .
N1 N 0.06532(10) 0.95524(16) 0.21890(5) 0.0453(3) Uani 1 1 d . . .
N2 N 0.37290(12) 0.7315(2) 0.42736(5) 0.0615(4) Uani 1 1 d . . .
N3 N -0.13813(16) 0.7608(2) 0.01798(7) 0.0799(5) Uani 1 1 d . . .
O2 O 0.26904(8) 0.85608(13) 0.24121(4) 0.0476(3) Uani 1 1 d . . .
O1 O 0.19196(8) 0.87652(14) 0.14582(4) 0.0503(3) Uani 1 1 d . . .
O4 O -0.06945(16) 0.7037(3) -0.01579(7) 0.1272(8) Uani 1 1 d . . .
O3 O -0.24561(14) 0.7676(2) 0.01011(7) 0.1097(6) Uani 1 1 d . . .
C7 C 0.03476(13) 0.94498(19) 0.27106(6) 0.0482(4) Uani 1 1 d . . .
H7 H -0.045 0.9571 0.281 0.058 Uiso 1 1 calc R . .
C1 C 0.12275(12) 0.91583(19) 0.31142(6) 0.0461(4) Uani 1 1 d . . .
C2 C 0.23940(12) 0.86125(19) 0.29480(6) 0.0439(3) Uani 1 1 d . . .
C3 C 0.32081(13) 0.8026(2) 0.33330(6) 0.0502(4) Uani 1 1 d . . .
H2 H 0.3962 0.7679 0.3218 0.06 Uiso 1 1 calc R . .
C4 C 0.29319(13) 0.7935(2) 0.38971(6) 0.0515(4) Uani 1 1 d . . .
C5 C 0.17733(14) 0.8507(2) 0.40615(6) 0.0563(4) Uani 1 1 d . . .
H4 H 0.1571 0.8485 0.4434 0.068 Uiso 1 1 calc R . .
C6 C 0.09710(14) 0.9076(2) 0.36835(6) 0.0525(4) Uani 1 1 d . . .
H5 H 0.022 0.9427 0.3802 0.063 Uiso 1 1 calc R . .
C8 C -0.00366(12) 0.91896(19) 0.17163(6) 0.0466(4) Uani 1 1 d . . .
C9 C 0.07616(13) 0.8702(2) 0.13008(6) 0.0477(4) Uani 1 1 d . . .
C10 C 0.03322(14) 0.8187(2) 0.07931(6) 0.0560(4) Uani 1 1 d . . .
H10 H 0.0845 0.7854 0.0512 0.067 Uiso 1 1 calc R . .
C11 C -0.08977(15) 0.8185(2) 0.07175(7) 0.0607(4) Uani 1 1 d . . .
C12 C -0.16887(15) 0.8663(2) 0.11204(7) 0.0637(5) Uani 1 1 d . . .
H12 H -0.2508 0.8647 0.1048 0.076 Uiso 1 1 calc R . .
C13 C -0.12600(13) 0.9169(2) 0.16345(7) 0.0567(4) Uani 1 1 d . . .
H13 H -0.1779 0.9485 0.1915 0.068 Uiso 1 1 calc R . .
C14 C 0.25259(12) 1.1525(2) 0.19686(6) 0.0476(4) Uani 1 1 d . . .
C15 C 0.21454(14) 1.2613(2) 0.15426(8) 0.0620(5) Uani 1 1 d . . .
H15 H 0.1598 1.2199 0.1282 0.074 Uiso 1 1 calc R . .
C16 C 0.25516(18) 1.4274(3) 0.14951(10) 0.0809(6) Uani 1 1 d . . .
H16 H 0.2267 1.4969 0.1209 0.097 Uiso 1 1 calc R . .
C17 C 0.3366(2) 1.4909(3) 0.18641(10) 0.0851(7) Uani 1 1 d . . .
H17 H 0.364 1.6035 0.183 0.102 Uiso 1 1 calc R . .
C18 C 0.37873(19) 1.3877(3) 0.22896(9) 0.0804(6) Uani 1 1 d . . .
H18 H 0.4353 1.4299 0.2541 0.097 Uiso 1 1 calc R . .
C19 C 0.33598(15) 1.2197(2) 0.23408(7) 0.0613(4) Uani 1 1 d . . .
H19 H 0.3639 1.1512 0.2631 0.074 Uiso 1 1 calc R . .
C20 C 0.34042(17) 0.6951(3) 0.48473(7) 0.0701(5) Uani 1 1 d . . .
H20A H 0.3856 0.5959 0.4976 0.084 Uiso 1 1 calc R . .
H20B H 0.2561 0.6655 0.4858 0.084 Uiso 1 1 calc R . .
C21 C 0.3633(3) 0.8422(3) 0.52328(9) 0.1029(8) Uani 1 1 d . . .
H21A H 0.447 0.8705 0.5232 0.154 Uiso 1 1 calc R . .
H21B H 0.3402 0.8102 0.56 0.154 Uiso 1 1 calc R . .
H21C H 0.3174 0.9403 0.5114 0.154 Uiso 1 1 calc R . .
C22 C 0.49449(14) 0.6818(3) 0.41188(7) 0.0695(5) Uani 1 1 d . . .
H22A H 0.5473 0.6951 0.4438 0.083 Uiso 1 1 calc R . .
H22B H 0.5222 0.759 0.3832 0.083 Uiso 1 1 calc R . .
C23 C 0.50218(16) 0.4994(3) 0.39136(8) 0.0792(6) Uani 1 1 d . . .
H23A H 0.4723 0.4226 0.4191 0.119 Uiso 1 1 calc R . .
H23B H 0.5841 0.4716 0.3838 0.119 Uiso 1 1 calc R . .
H23C H 0.455 0.4876 0.3581 0.119 Uiso 1 1 calc R . .

loop_
_atom_site_aniso_label
_atom_site_aniso_U_11
_atom_site_aniso_U_22
_atom_site_aniso_U_33
_atom_site_aniso_U_23
_atom_site_aniso_U_13
_atom_site_aniso_U_12
B1 0.0368(8) 0.0519(10) 0.0455(9) 0.0032(7) 0.0085(6) 0.0051(7)
N1 0.0384(6) 0.0491(7) 0.0484(7) 0.0043(5) 0.0073(5) 0.0037(5)
N2 0.0551(8) 0.0804(11) 0.0490(8) 0.0150(7) 0.0035(6) 0.0040(7)
N3 0.0744(11) 0.0862(13) 0.0785(11) -0.0078(9) -0.0242(9) 0.0030(9)
O2 0.0427(5) 0.0536(7) 0.0468(6) 0.0074(4) 0.0098(4) 0.0089(4)
O1 0.0414(5) 0.0603(7) 0.0493(6) -0.0018(5) 0.0058(4) 0.0048(4)
O4 0.0959(12) 0.204(2) 0.0812(11) -0.0534(12) -0.0113(9) 0.0178(13)
O3 0.0829(11) 0.1307(15) 0.1145(13) -0.0318(10) -0.0415(9) 0.0094(10)
C7 0.0416(7) 0.0489(9) 0.0544(9) 0.0026(7) 0.0138(6) 0.0044(6)
C1 0.0432(8) 0.0465(9) 0.0489(8) 0.0023(6) 0.0078(6) 0.0024(6)
C2 0.0444(7) 0.0417(8) 0.0458(8) 0.0053(6) 0.0094(6) -0.0006(6)
C3 0.0426(7) 0.0555(10) 0.0529(9) 0.0101(7) 0.0081(6) 0.0041(7)
C4 0.0509(8) 0.0544(10) 0.0493(9) 0.0071(7) 0.0036(6) -0.0027(7)
C5 0.0594(9) 0.0644(11) 0.0451(8) 0.0019(7) 0.0096(7) 0.0015(8)
C6 0.0478(8) 0.0579(10) 0.0520(9) -0.0025(7) 0.0121(7) 0.0029(7)
C8 0.0433(8) 0.0458(8) 0.0507(8) 0.0075(6) 0.0021(6) 0.0021(6)
C9 0.0449(8) 0.0470(9) 0.0513(9) 0.0056(6) 0.0020(6) 0.0024(6)
C10 0.0573(9) 0.0586(10) 0.0522(9) 0.0003(7) 0.0016(7) 0.0034(7)
C11 0.0606(10) 0.0586(11) 0.0625(10) 0.0005(8) -0.0105(8) 0.0016(8)
C12 0.0465(9) 0.0665(12) 0.0779(12) 0.0041(9) -0.0099(8) 0.0015(8)
C13 0.0438(8) 0.0604(11) 0.0660(10) 0.0047(8) 0.0049(7) 0.0036(7)
C14 0.0412(7) 0.0503(9) 0.0518(8) 0.0034(7) 0.0156(6) 0.0049(6)
C15 0.0474(8) 0.0620(11) 0.0770(11) 0.0181(8) 0.0116(8) 0.0072(8)
C16 0.0666(12) 0.0591(12) 0.1180(17) 0.0307(11) 0.0310(11) 0.0113(10)
C17 0.0918(15) 0.0445(11) 0.1205(18) -0.0024(11) 0.0549(14) -0.0018(10)
C18 0.0865(13) 0.0737(14) 0.0819(13) -0.0277(11) 0.0326(11) -0.0248(11)
C19 0.0678(10) 0.0625(11) 0.0539(9) -0.0057(8) 0.0153(8) -0.0101(8)
C20 0.0754(12) 0.0830(14) 0.0518(10) 0.0124(9) 0.0014(8) 0.0104(10)
C21 0.144(2) 0.0902(18) 0.0741(14) -0.0023(12) -0.0097(13) 0.0256(15)
C22 0.0471(9) 0.0992(16) 0.0622(10) 0.0270(10) -0.0024(7) -0.0005(9)
C23 0.0601(11) 0.1031(17) 0.0748(12) 0.0253(11) 0.0132(9) 0.0197(11)

loop_
_atom_type_symbol
_atom_type_description
_atom_type_scat_dispersion_real
_atom_type_scat_dispersion_imag
_atom_type_scat_source
C C 0.0033 0.0016 'International Tables Vol C Tables 4.2.6.8 and 6.1.1.4'
H H 0 0 'International Tables Vol C Tables 4.2.6.8 and 6.1.1.4'
B B 0.0013 0.0007 'International Tables Vol C Tables 4.2.6.8 and 6.1.1.4'
N N 0.0061 0.0033 'International Tables Vol C Tables 4.2.6.8 and 6.1.1.4'
O O 0.0106 0.006 'International Tables Vol C Tables 4.2.6.8 and 6.1.1.4'

loop_
_geom_angle_atom_site_label_1
_geom_angle_atom_site_label_2
_geom_angle_atom_site_label_3
_geom_angle
_geom_angle_site_symmetry_1
_geom_angle_site_symmetry_3
_geom_angle_publ_flag
O2 B1 O1 112.42(12) . . ?
O2 B1 N1 107.28(11) . . ?
O1 B1 N1 99.81(11) . . ?
O2 B1 C14 112.40(13) . . ?
O1 B1 C14 111.58(12) . . ?
N1 B1 C14 112.64(12) . . ?
C7 N1 C8 128.69(12) . . ?
C7 N1 B1 121.39(12) . . ?
C8 N1 B1 107.88(11) . . ?
C4 N2 C22 121.73(13) . . ?
C4 N2 C20 122.42(13) . . ?
C22 N2 C20 115.63(13) . . ?
O4 N3 O3 122.94(18) . . ?
O4 N3 C11 118.57(16) . . ?
O3 N3 C11 118.45(18) . . ?
C2 O2 B1 119.29(11) . . ?
C9 O1 B1 109.18(11) . . ?
N1 C7 C1 119.48(13) . . ?
C7 C1 C6 122.66(13) . . ?
C7 C1 C2 119.17(13) . . ?
C6 C1 C2 117.19(13) . . ?
O2 C2 C3 118.41(12) . . ?
O2 C2 C1 121.07(13) . . ?
C3 C2 C1 120.39(13) . . ?
C2 C3 C4 121.61(13) . . ?
N2 C4 C3 121.34(14) . . ?
N2 C4 C5 120.91(13) . . ?
C3 C4 C5 117.74(14) . . ?
C6 C5 C4 120.69(14) . . ?
C5 C6 C1 122.36(14) . . ?
C13 C8 N1 130.87(14) . . ?
C13 C8 C9 122.13(14) . . ?
N1 C8 C9 106.90(12) . . ?
O1 C9 C10 126.02(13) . . ?
O1 C9 C8 113.90(13) . . ?
C10 C9 C8 120.07(14) . . ?
C9 C10 C11 116.99(15) . . ?
C12 C11 C10 123.51(16) . . ?
C12 C11 N3 118.45(16) . . ?
C10 C11 N3 118.03(16) . . ?
C11 C12 C13 119.69(15) . . ?
C8 C13 C12 117.61(15) . . ?
C19 C14 C15 116.56(16) . . ?
C19 C14 B1 122.84(14) . . ?
C15 C14 B1 120.60(15) . . ?
C16 C15 C14 122.20(19) . . ?
C17 C16 C15 120.4(2) . . ?
C16 C17 C18 119.78(19) . . ?
C17 C18 C19 119.7(2) . . ?
C14 C19 C18 121.41(19) . . ?
N2 C20 C21 113.63(18) . . ?
N2 C22 C23 112.91(15) . . ?

loop_
_geom_bond_atom_site_label_1
_geom_bond_atom_site_label_2
_geom_bond_distance
_geom_bond_site_symmetry_2
_geom_bond_publ_flag
B1 O2 1.4606(19) . ?
B1 O1 1.494(2) . ?
B1 N1 1.5867(18) . ?
B1 C14 1.600(2) . ?
N1 C7 1.3127(18) . ?
N1 C8 1.3984(19) . ?
N2 C4 1.353(2) . ?
N2 C22 1.465(2) . ?
N2 C20 1.465(2) . ?
N3 O4 1.211(2) . ?
N3 O3 1.2140(19) . ?
N3 C11 1.470(2) . ?
O2 C2 1.3416(16) . ?
O1 C9 1.3443(17) . ?
C7 C1 1.394(2) . ?
C1 C6 1.410(2) . ?
C1 C2 1.4322(19) . ?
C2 C3 1.370(2) . ?
C3 C4 1.404(2) . ?
C4 C5 1.429(2) . ?
C5 C6 1.346(2) . ?
C8 C13 1.378(2) . ?
C8 C9 1.403(2) . ?
C9 C10 1.371(2) . ?
C10 C11 1.383(2) . ?
C11 C12 1.374(2) . ?
C12 C13 1.383(2) . ?
C14 C19 1.388(2) . ?
C14 C15 1.393(2) . ?
C15 C16 1.373(3) . ?
C16 C17 1.358(3) . ?
C17 C18 1.382(3) . ?
C18 C19 1.395(3) . ?
C20 C21 1.493(3) . ?
C22 C23 1.503(3) . ?

loop_
_geom_torsion_atom_site_label_1
_geom_torsion_atom_site_label_2
_geom_torsion_atom_site_label_3
_geom_torsion_atom_site_label_4
_geom_torsion
_geom_torsion_site_symmetry_1
_geom_torsion_site_symmetry_2
_geom_torsion_site_symmetry_3
_geom_torsion_site_symmetry_4
_geom_torsion_publ_flag
O2 B1 N1 C7 32.92(18) . . . . ?
O1 B1 N1 C7 150.25(13) . . . . ?
C14 B1 N1 C7 -91.29(16) . . . . ?
O2 B1 N1 C8 -132.16(13) . . . . ?
O1 B1 N1 C8 -14.83(14) . . . . ?
C14 B1 N1 C8 103.63(14) . . . . ?
O1 B1 O2 C2 -147.15(12) . . . . ?
N1 B1 O2 C2 -38.41(17) . . . . ?
C14 B1 O2 C2 85.95(15) . . . . ?
O2 B1 O1 C9 127.12(12) . . . . ?
N1 B1 O1 C9 13.69(14) . . . . ?
C14 B1 O1 C9 -105.55(13) . . . . ?
C8 N1 C7 C1 153.34(15) . . . . ?
B1 N1 C7 C1 -8.4(2) . . . . ?
N1 C7 C1 C6 178.37(14) . . . . ?
N1 C7 C1 C2 -13.3(2) . . . . ?
B1 O2 C2 C3 -162.44(14) . . . . ?
B1 O2 C2 C1 21.7(2) . . . . ?
C7 C1 C2 O2 7.4(2) . . . . ?
C6 C1 C2 O2 176.36(14) . . . . ?
C7 C1 C2 C3 -168.43(15) . . . . ?
C6 C1 C2 C3 0.5(2) . . . . ?
O2 C2 C3 C4 -175.78(14) . . . . ?
C1 C2 C3 C4 0.1(2) . . . . ?
C22 N2 C4 C3 4.2(3) . . . . ?
C20 N2 C4 C3 -170.12(16) . . . . ?
C22 N2 C4 C5 -176.33(17) . . . . ?
C20 N2 C4 C5 9.3(3) . . . . ?
C2 C3 C4 N2 178.36(15) . . . . ?
C2 C3 C4 C5 -1.1(2) . . . . ?
N2 C4 C5 C6 -178.06(16) . . . . ?
C3 C4 C5 C6 1.4(2) . . . . ?
C4 C5 C6 C1 -0.7(3) . . . . ?
C7 C1 C6 C5 168.32(16) . . . . ?
C2 C1 C6 C5 -0.2(2) . . . . ?
C7 N1 C8 C13 23.5(3) . . . . ?
B1 N1 C8 C13 -172.87(16) . . . . ?
C7 N1 C8 C9 -152.86(14) . . . . ?
B1 N1 C8 C9 10.79(15) . . . . ?
B1 O1 C9 C10 172.83(15) . . . . ?
B1 O1 C9 C8 -8.58(17) . . . . ?
C13 C8 C9 O1 -178.58(14) . . . . ?
N1 C8 C9 O1 -1.85(17) . . . . ?
C13 C8 C9 C10 0.1(2) . . . . ?
N1 C8 C9 C10 176.84(13) . . . . ?
O1 C9 C10 C11 178.79(15) . . . . ?
C8 C9 C10 C11 0.3(2) . . . . ?
C9 C10 C11 C12 -0.1(3) . . . . ?
C9 C10 C11 N3 -178.95(15) . . . . ?
O4 N3 C11 C12 -173.3(2) . . . . ?
O3 N3 C11 C12 4.4(3) . . . . ?
O4 N3 C11 C10 5.6(3) . . . . ?
O3 N3 C11 C10 -176.70(19) . . . . ?
C10 C11 C12 C13 -0.5(3) . . . . ?
N3 C11 C12 C13 178.40(16) . . . . ?
N1 C8 C13 C12 -176.52(16) . . . . ?
C9 C8 C13 C12 -0.6(2) . . . . ?
C11 C12 C13 C8 0.8(3) . . . . ?
O2 B1 C14 C19 -11.32(19) . . . . ?
O1 B1 C14 C19 -138.67(13) . . . . ?
N1 B1 C14 C19 110.02(15) . . . . ?
O2 B1 C14 C15 168.33(12) . . . . ?
O1 B1 C14 C15 40.98(18) . . . . ?
N1 B1 C14 C15 -70.34(17) . . . . ?
C19 C14 C15 C16 -1.1(2) . . . . ?
B1 C14 C15 C16 179.20(15) . . . . ?
C14 C15 C16 C17 1.1(3) . . . . ?
C15 C16 C17 C18 -0.1(3) . . . . ?
C16 C17 C18 C19 -0.8(3) . . . . ?
C15 C14 C19 C18 0.2(2) . . . . ?
B1 C14 C19 C18 179.89(14) . . . . ?
C17 C18 C19 C14 0.7(3) . . . . ?
C4 N2 C20 C21 -92.9(2) . . . . ?
C22 N2 C20 C21 92.5(2) . . . . ?
C4 N2 C22 C23 -86.2(2) . . . . ?
C20 N2 C22 C23 88.49(19) . . . . ?
